data_7034507
loop_
_publ_author_name
'Kosaka, Wataru'
'Itoh, Masahisa'
'Miyasaka, Hitoshi'

_publ_section_title
;
 The effect of chlorine and fluorine substitutions on tuning the
 ionization potential of benzoate-bridged paddlewheel diruthenium(ii, ii)
 complexes.
;
_journal_issue 17
_journal_name_full 'Dalton transactions (Cambridge, England : 2003)'
_journal_page_first 8156
_journal_page_last 8168
_journal_paper_doi 10.1039/c5dt00505a
_journal_volume 44
_journal_year 2015
_chemical_formula_moiety 'C36 H24 Cl12 O10 Ru2'
_chemical_formula_sum 'C36 H24 Cl12 O10 Ru2'
_chemical_formula_weight 1244.16
_space_group_IT_number 14
_symmetry_cell_setting monoclinic
_symmetry_Int_Tables_number 14
_symmetry_space_group_name_Hall '-P 2ybc'
_symmetry_space_group_name_H-M 'P 1 21/c 1'
_atom_sites_solution_hydrogens geom
_atom_sites_solution_primary direct
_atom_sites_solution_secondary difmap
_audit_update_record
;
2014-12-24 deposited with the CCDC.
2015-03-12 downloaded from the CCDC.
;
_cell_angle_alpha 90.0000
_cell_angle_beta 92.213(4)
_cell_angle_gamma 90.0000
_cell_formula_units_Z 2
_cell_length_a 10.5437(11)
_cell_length_b 12.9354(14)
_cell_length_c 15.4899(18)
_cell_measurement_reflns_used 9346
_cell_measurement_temperature 123
_cell_measurement_theta_max 27.49
_cell_measurement_theta_min 3.07
_cell_volume 2111.0(4)
_computing_cell_refinement CrystalClear
_computing_data_collection 'CrystalClear (Rigaku/MSC Inc., 2006)'
_computing_data_reduction CrystalClear
_computing_molecular_graphics 'CrystalStructure 4.0'
_computing_publication_material 'CrystalStructure 4.0 (Rigaku, 2010)'
_computing_structure_refinement 'SHELXL97 (Sheldrick, 2008)'
_computing_structure_solution 'Il Milione (Burla, et al., 2007)'
_diffrn_ambient_temperature 123
_diffrn_detector_area_resol_mean 7.314
_diffrn_measured_fraction_theta_full 0.997
_diffrn_measured_fraction_theta_max 0.997
_diffrn_measurement_device_type 'Rigaku Mercury70'
_diffrn_measurement_method \w
_diffrn_radiation_type 'Mo K\a'
_diffrn_radiation_wavelength 0.71070
_diffrn_reflns_av_R_equivalents 0.0897
_diffrn_reflns_limit_h_max 13
_diffrn_reflns_limit_h_min -11
_diffrn_reflns_limit_k_max 15
_diffrn_reflns_limit_k_min -16
_diffrn_reflns_limit_l_max 19
_diffrn_reflns_limit_l_min -19
_diffrn_reflns_number 21201
_diffrn_reflns_theta_full 26.50
_diffrn_reflns_theta_max 26.50
_diffrn_standards_number 0
_exptl_absorpt_coefficient_mu 1.531
_exptl_absorpt_correction_T_max 0.839
_exptl_absorpt_correction_T_min 0.534
_exptl_absorpt_correction_type multi-scan
_exptl_absorpt_process_details 'REQAB (Rigaku, 1998)'
_exptl_crystal_colour orange
_exptl_crystal_density_diffrn 1.957
_exptl_crystal_density_method 'not measured'
_exptl_crystal_description platelet
_exptl_crystal_F_000 1224.00
_exptl_crystal_size_max 0.730
_exptl_crystal_size_mid 0.440
_exptl_crystal_size_min 0.115
_refine_diff_density_max 1.960
_refine_diff_density_min -1.080
_refine_ls_extinction_method none
_refine_ls_goodness_of_fit_ref 1.041
_refine_ls_hydrogen_treatment constr
_refine_ls_number_parameters 271
_refine_ls_number_reflns 4353
_refine_ls_number_restraints 216
_refine_ls_R_factor_gt 0.0497
_refine_ls_shift/su_max 0.001
_refine_ls_structure_factor_coef Fsqd
_refine_ls_weighting_details 'w = 1/[\s^2^(Fo^2^)+(0.0691P)^2^+5.1995P] where P=(Fo^2^+2Fc^2^)/3'
_refine_ls_weighting_scheme calc
_refine_ls_wR_factor_ref 0.1333
_reflns_number_gt 3920
_reflns_number_total 4353
_reflns_threshold_expression F^2^>2.0\s(F^2^)
_cod_data_source_file c5dt00505a2.cif
_cod_data_source_block Ru2-234-Cl3
_cod_depositor_comments 'Adding full bibliography for 7034506--7034522.cif.'
_cod_database_code 7034507

loop_
_symmetry_equiv_pos_site_id
_symmetry_equiv_pos_as_xyz
1 +X,+Y,+Z
2 -X,1/2+Y,1/2-Z
3 -X,-Y,-Z
4 +X,1/2-Y,1/2+Z

loop_
_atom_site_label
_atom_site_type_symbol
_atom_site_fract_x
_atom_site_fract_y
_atom_site_fract_z
_atom_site_U_iso_or_equiv
_atom_site_adp_type
_atom_site_occupancy
_atom_site_symmetry_multiplicity
_atom_site_calc_flag
_atom_site_refinement_flags
Ru1 Ru 0.91681(3) 0.52029(2) 0.459016(18) 0.02055(13) Uani 1.0 4 d .
Cl1 Cl 0.64931(10) 0.61241(8) 0.69981(7) 0.0353(3) Uani 1.0 4 d .
Cl2 Cl 0.45762(11) 0.53583(10) 0.84508(8) 0.0405(3) Uani 1.0 4 d .
Cl3 Cl 0.47601(13) 0.31092(10) 0.91362(8) 0.0497(4) Uani 1.0 4 d .
Cl4 Cl 0.77690(12) 0.17772(10) 0.52584(8) 0.0460(3) Uani 1.0 4 d .
Cl5 Cl 0.75991(13) -0.05038(10) 0.46097(9) 0.0496(4) Uani 1.0 4 d .
Cl6 Cl 0.96076(14) -0.13057(10) 0.32085(10) 0.0529(4) Uani 1.0 4 d .
O1 O 0.7930(3) 0.4813(3) 0.56115(18) 0.0260(6) Uani 1.0 4 d .
O2 O 0.9579(3) 0.4389(3) 0.64132(17) 0.0260(6) Uani 1.0 4 d .
O3 O 0.9111(3) 0.3684(3) 0.41687(18) 0.0285(6) Uani 1.0 4 d .
O4 O 1.0777(3) 0.3295(3) 0.49710(19) 0.0290(6) Uani 1.0 4 d .
O5 O 0.7519(3) 0.5567(3) 0.3672(2) 0.0341(7) Uani 1.0 4 d .
C1 C 0.8406(4) 0.4499(4) 0.6296(3) 0.0256(8) Uani 1.0 4 d .
C2 C 0.7513(4) 0.4200(4) 0.7029(3) 0.0273(8) Uani 1.0 4 d .
C3 C 0.6579(4) 0.4865(3) 0.7371(3) 0.0273(9) Uani 1.0 4 d .
C4 C 0.5725(4) 0.4536(4) 0.8024(3) 0.0315(9) Uani 1.0 4 d .
C5 C 0.5828(5) 0.3540(4) 0.8336(3) 0.0357(10) Uani 1.0 4 d .
C6 C 0.6764(5) 0.2883(4) 0.8021(3) 0.0384(10) Uani 1.0 4 d .
C7 C 0.7604(5) 0.3215(4) 0.7367(3) 0.0344(9) Uani 1.0 4 d .
C8 C 0.9899(4) 0.3065(4) 0.4460(3) 0.0292(8) Uani 1.0 4 d .
C9 C 0.9825(5) 0.1964(4) 0.4176(3) 0.0324(9) Uani 1.0 4 d .
C10 C 0.8874(5) 0.1310(4) 0.4494(3) 0.0354(9) Uani 1.0 4 d .
C11 C 0.8788(5) 0.0285(4) 0.4213(3) 0.0366(10) Uani 1.0 4 d .
C12 C 0.9692(5) -0.0060(4) 0.3608(4) 0.0389(10) Uani 1.0 4 d .
C13 C 1.0659(5) 0.0573(4) 0.3291(4) 0.0404(10) Uani 1.0 4 d .
C14 C 1.0729(5) 0.1587(4) 0.3586(3) 0.0377(10) Uani 1.0 4 d .
C15 C 0.6312(4) 0.5101(4) 0.3918(3) 0.0283(9) Uani 1.0 4 d .
C16 C 0.5567(5) 0.5968(4) 0.4356(3) 0.0384(10) Uani 1.0 4 d .
C17 C 0.6045(8) 0.6910(5) 0.3862(5) 0.0664(16) Uani 1.0 4 d .
C18 C 0.7252(5) 0.6595(5) 0.3419(4) 0.0543(14) Uani 1.0 4 d .
H6 H 0.6843 0.2202 0.8245 0.0461 Uiso 1.0 4 calc R
H7 H 0.8227 0.2752 0.7166 0.0412 Uiso 1.0 4 calc R
H13 H 1.1241 0.0316 0.2890 0.0484 Uiso 1.0 4 calc R
H14 H 1.1378 0.2032 0.3395 0.0453 Uiso 1.0 4 calc R
H15A H 0.6469 0.4519 0.4323 0.0339 Uiso 1.0 4 calc R
H15B H 0.5831 0.4840 0.3401 0.0339 Uiso 1.0 4 calc R
H16A H 0.4639 0.5876 0.4269 0.0460 Uiso 1.0 4 calc R
H16B H 0.5788 0.6015 0.4981 0.0460 Uiso 1.0 4 calc R
H17A H 0.5393 0.7139 0.3427 0.0797 Uiso 1.0 4 calc R
H17B H 0.6226 0.7489 0.4266 0.0797 Uiso 1.0 4 calc R
H18A H 0.7124 0.6639 0.2783 0.0652 Uiso 1.0 4 calc R
H18B H 0.7963 0.7056 0.3599 0.0652 Uiso 1.0 4 calc R

loop_
_atom_site_aniso_label
_atom_site_aniso_U_11
_atom_site_aniso_U_22
_atom_site_aniso_U_33
_atom_site_aniso_U_12
_atom_site_aniso_U_13
_atom_site_aniso_U_23
Ru1 0.01684(19) 0.0249(2) 0.0196(2) -0.00213(11) -0.00273(13) 0.00122(11)
Cl1 0.0350(6) 0.0312(6) 0.0395(6) -0.0008(5) -0.0001(5) 0.0012(5)
Cl2 0.0343(6) 0.0474(7) 0.0403(6) 0.0013(5) 0.0084(5) -0.0074(5)
Cl3 0.0575(8) 0.0511(7) 0.0419(7) -0.0130(6) 0.0191(6) 0.0036(6)
Cl4 0.0463(7) 0.0494(7) 0.0430(7) -0.0119(6) 0.0097(6) -0.0023(6)
Cl5 0.0546(8) 0.0424(7) 0.0510(7) -0.0190(6) -0.0095(6) 0.0109(6)
Cl6 0.0582(8) 0.0332(6) 0.0659(9) -0.0004(6) -0.0170(7) -0.0108(6)
O1 0.0203(14) 0.0364(16) 0.0212(14) -0.0024(11) -0.0016(11) 0.0049(11)
O2 0.0215(13) 0.0338(15) 0.0226(13) -0.0035(12) -0.0031(11) 0.0056(12)
O3 0.0283(14) 0.0267(14) 0.0297(14) -0.0040(12) -0.0071(12) -0.0040(12)
O4 0.0242(14) 0.0295(15) 0.0325(15) -0.0006(12) -0.0080(12) -0.0013(12)
O5 0.0208(14) 0.0424(17) 0.0385(16) -0.0041(13) -0.0060(12) 0.0155(14)
C1 0.0239(18) 0.0289(19) 0.0240(18) -0.0002(16) 0.0006(15) -0.0008(16)
C2 0.0214(17) 0.035(2) 0.0251(18) -0.0028(16) -0.0024(15) 0.0030(16)
C3 0.027(2) 0.029(2) 0.0255(19) -0.0035(16) -0.0035(16) -0.0022(15)
C4 0.030(2) 0.035(2) 0.029(2) -0.0028(18) 0.0000(17) -0.0040(17)
C5 0.035(3) 0.042(3) 0.030(2) -0.0105(19) 0.0049(17) 0.0001(18)
C6 0.044(3) 0.036(3) 0.035(3) -0.0051(19) 0.0041(19) 0.0037(19)
C7 0.036(3) 0.037(3) 0.030(2) 0.0052(19) 0.0010(17) 0.0038(17)
C8 0.0285(19) 0.0279(18) 0.031(2) -0.0014(16) -0.0007(16) 0.0003(16)
C9 0.035(2) 0.0314(19) 0.030(2) -0.0022(17) -0.0071(17) 0.0001(17)
C10 0.037(3) 0.039(3) 0.030(2) -0.0045(19) -0.0050(17) 0.0011(18)
C11 0.041(3) 0.033(3) 0.035(3) -0.0058(18) -0.0114(19) 0.0033(17)
C12 0.043(3) 0.032(2) 0.039(3) -0.0009(19) -0.017(2) -0.0001(19)
C13 0.040(3) 0.042(3) 0.039(3) 0.001(2) -0.0060(19) -0.008(2)
C14 0.034(3) 0.040(3) 0.039(3) -0.0046(19) -0.0012(18) -0.0032(19)
C15 0.0230(19) 0.034(2) 0.027(2) -0.0082(16) -0.0056(16) 0.0019(16)
C16 0.038(3) 0.040(3) 0.038(3) 0.0041(19) 0.0078(19) 0.0050(19)
C17 0.100(4) 0.036(3) 0.066(4) 0.010(3) 0.033(4) 0.011(3)
C18 0.041(3) 0.057(3) 0.065(4) -0.006(3) -0.002(3) 0.033(3)

loop_
_atom_type_symbol
_atom_type_description
_atom_type_scat_dispersion_real
_atom_type_scat_dispersion_imag
_atom_type_scat_source
C C 0.0033 0.0016
;
International Tables for Crystallography
(1992, Vol. C, Tables 4.2.6.8 and 6.1.1.4)
;
O O 0.0106 0.0060
;
International Tables for Crystallography
(1992, Vol. C, Tables 4.2.6.8 and 6.1.1.4)
;
Ru Ru -1.2594 0.8363
;
International Tables for Crystallography
(1992, Vol. C, Tables 4.2.6.8 and 6.1.1.4)
;
Cl Cl 0.1484 0.1585
;
International Tables for Crystallography
(1992, Vol. C, Tables 4.2.6.8 and 6.1.1.4)
;
H H 0.0000 0.0000
;
International Tables for Crystallography
(1992, Vol. C, Table 6.1.1.4)
;

loop_
_geom_angle_atom_site_label_1
_geom_angle_atom_site_label_2
_geom_angle_atom_site_label_3
_geom_angle
_geom_angle_publ_flag
_geom_angle_site_symmetry_1
_geom_angle_site_symmetry_3
Ru1 Ru1 O1 90.72(8) yes 3_766 .
Ru1 Ru1 O2 88.70(8) yes 3_766 3_766
Ru1 Ru1 O3 88.18(8) yes 3_766 .
Ru1 Ru1 O4 91.33(8) yes 3_766 3_766
Ru1 Ru1 O5 176.13(8) yes 3_766 .
O1 Ru1 O2 178.95(11) yes . 3_766
O1 Ru1 O3 89.91(11) yes . .
O1 Ru1 O4 89.34(12) yes . 3_766
O1 Ru1 O5 92.18(11) yes . .
O2 Ru1 O3 90.94(11) yes 3_766 .
O2 Ru1 O4 89.80(12) yes 3_766 3_766
O2 Ru1 O5 88.44(11) yes 3_766 .
O3 Ru1 O4 179.10(12) yes . 3_766
O3 Ru1 O5 89.26(12) yes . .
O4 Ru1 O5 91.27(12) yes 3_766 .
Ru1 O1 C1 118.4(3) yes . .
Ru1 O2 C1 120.0(3) yes 3_766 .
Ru1 O3 C8 119.5(3) yes . .
Ru1 O4 C8 116.8(3) yes 3_766 .
Ru1 O5 C15 113.9(3) yes . .
Ru1 O5 C18 120.9(3) yes . .
C15 O5 C18 107.0(4) yes . .
O1 C1 O2 122.2(4) yes . .
O1 C1 C2 118.5(4) yes . .
O2 C1 C2 119.3(4) yes . .
C1 C2 C3 124.7(4) yes . .
C1 C2 C7 118.2(4) yes . .
C3 C2 C7 117.0(4) yes . .
Cl1 C3 C2 118.2(4) yes . .
Cl1 C3 C4 119.1(4) yes . .
C2 C3 C4 122.8(4) yes . .
Cl2 C4 C3 122.8(4) yes . .
Cl2 C4 C5 118.6(4) yes . .
C3 C4 C5 118.6(4) yes . .
Cl3 C5 C4 119.3(4) yes . .
Cl3 C5 C6 121.4(4) yes . .
C4 C5 C6 119.3(5) yes . .
C5 C6 C7 121.7(5) yes . .
C2 C7 C6 120.5(5) yes . .
O3 C8 O4 124.0(4) yes . .
O3 C8 C9 119.2(4) yes . .
O4 C8 C9 116.7(4) yes . .
C8 C9 C10 119.8(4) yes . .
C8 C9 C14 119.0(4) yes . .
C10 C9 C14 121.2(5) yes . .
Cl4 C10 C9 121.0(4) yes . .
Cl4 C10 C11 119.3(4) yes . .
C9 C10 C11 119.7(5) yes . .
Cl5 C11 C10 118.9(4) yes . .
Cl5 C11 C12 123.5(4) yes . .
C10 C11 C12 117.6(5) yes . .
Cl6 C12 C11 119.9(4) yes . .
Cl6 C12 C13 116.4(4) yes . .
C11 C12 C13 123.7(5) yes . .
C12 C13 C14 117.6(5) yes . .
C9 C14 C13 120.2(5) yes . .
O5 C15 C16 106.0(4) yes . .
C15 C16 C17 100.1(5) yes . .
C16 C17 C18 108.0(5) yes . .
O5 C18 C17 106.7(5) yes . .
C5 C6 H6 119.147 no . .
C7 C6 H6 119.144 no . .
C2 C7 H7 119.741 no . .
C6 C7 H7 119.738 no . .
C12 C13 H13 121.208 no . .
C14 C13 H13 121.188 no . .
C9 C14 H14 119.900 no . .
C13 C14 H14 119.909 no . .
O5 C15 H15A 110.527 no . .
O5 C15 H15B 110.529 no . .
C16 C15 H15A 110.536 no . .
C16 C15 H15B 110.534 no . .
H15A C15 H15B 108.700 no . .
C15 C16 H16A 111.743 no . .
C15 C16 H16B 111.746 no . .
C17 C16 H16A 111.736 no . .
C17 C16 H16B 111.746 no . .
H16A C16 H16B 109.497 no . .
C16 C17 H17A 110.112 no . .
C16 C17 H17B 110.111 no . .
C18 C17 H17A 110.111 no . .
C18 C17 H17B 110.115 no . .
H17A C17 H17B 108.436 no . .
O5 C18 H18A 110.387 no . .
O5 C18 H18B 110.377 no . .
C17 C18 H18A 110.381 no . .
C17 C18 H18B 110.383 no . .
H18A C18 H18B 108.606 no . .

loop_
_geom_bond_atom_site_label_1
_geom_bond_atom_site_label_2
_geom_bond_distance
_geom_bond_publ_flag
_geom_bond_site_symmetry_2
Ru1 Ru1 2.1893(5) yes 3_766
Ru1 O1 2.149(3) yes .
Ru1 O2 2.144(3) yes 3_766
Ru1 O3 2.070(3) yes .
Ru1 O4 2.059(3) yes 3_766
Ru1 O5 2.254(3) yes .
Cl1 C3 1.729(5) yes .
Cl2 C4 1.760(5) yes .
Cl3 C5 1.795(5) yes .
Cl4 C10 1.797(5) yes .
Cl5 C11 1.747(5) yes .
Cl6 C12 1.727(5) yes .
O1 C1 1.225(5) yes .
O2 C1 1.252(5) yes .
O3 C8 1.227(5) yes .
O4 C8 1.232(5) yes .
O5 C15 1.472(5) yes .
O5 C18 1.412(7) yes .
C1 C2 1.551(6) yes .
C2 C3 1.425(6) yes .
C2 C7 1.380(7) yes .
C3 C4 1.444(7) yes .
C4 C5 1.378(7) yes .
C5 C6 1.404(7) yes .
C6 C7 1.436(7) yes .
C8 C9 1.492(6) yes .
C9 C10 1.415(7) yes .
C9 C14 1.431(7) yes .
C10 C11 1.397(7) yes .
C11 C12 1.434(8) yes .
C12 C13 1.410(8) yes .
C13 C14 1.390(7) yes .
C15 C16 1.541(7) yes .
C16 C17 1.534(8) yes .
C17 C18 1.524(10) yes .
C6 H6 0.950 no .
C7 H7 0.950 no .
C13 H13 0.950 no .
C14 H14 0.950 no .
C15 H15A 0.990 no .
C15 H15B 0.990 no .
C16 H16A 0.990 no .
C16 H16B 0.990 no .
C17 H17A 0.990 no .
C17 H17B 0.990 no .
C18 H18A 0.990 no .
C18 H18B 0.990 no .

loop_
_geom_contact_atom_site_label_1
_geom_contact_atom_site_label_2
_geom_contact_distance
_geom_contact_publ_flag
_geom_contact_site_symmetry_2
Cl1 Cl2 3.2374(17) no .
Cl1 O1 3.168(3) no .
Cl1 C1 3.137(5) no .
Cl2 Cl3 3.1005(19) no .
Cl4 Cl5 3.1199(19) no .
Cl4 O3 3.335(4) no .
Cl4 C8 3.092(5) no .
Cl5 Cl6 3.260(2) no .
O1 C3 3.125(6) no .
O1 C7 3.444(6) no .
O1 C8 3.590(5) no .
O1 C8 3.579(5) no 3_766
O1 C15 3.096(5) no .
O1 C16 3.442(6) no .
O2 C3 3.599(6) no .
O2 C7 3.011(6) no .
O2 C8 3.504(5) no .
O2 C18 3.575(6) no 3_766
O3 C1 3.565(5) no .
O3 C10 3.124(6) no .
O3 C14 3.347(6) no .
O3 C15 3.483(5) no .
O4 C1 3.587(5) no 3_766
O4 C10 3.324(6) no .
O4 C14 3.079(6) no .
O4 C18 3.188(7) no 3_766
C2 C5 2.875(6) no .
C3 C6 2.758(7) no .
C4 C7 2.835(7) no .
C9 C12 2.763(7) no .
C10 C13 2.863(7) no .
C11 C14 2.849(7) no .
Cl1 Cl3 3.3537(17) no 2_656
Cl1 C15 3.598(5) no 3_666
Cl3 Cl1 3.3537(17) no 2_646
Cl3 Cl4 3.5612(19) no 4_555
Cl3 C17 3.598(7) no 2_646
Cl4 Cl3 3.5612(19) no 4_554
Cl4 C5 3.571(5) no 4_554
Cl5 C4 3.336(5) no 4_554
Cl5 C14 3.537(5) no 3_756
O2 C12 3.506(6) no 4_555
O2 C13 3.083(6) no 4_555
C2 C12 3.473(7) no 4_555
C3 C15 3.579(6) no 3_666
C4 Cl5 3.336(5) no 4_555
C5 Cl4 3.571(5) no 4_555
C6 C10 3.295(7) no 4_555
C7 C9 3.589(7) no 4_555
C7 C10 3.561(7) no 4_555
C9 C7 3.589(7) no 4_554
C10 C6 3.295(7) no 4_554
C10 C7 3.561(7) no 4_554
C11 C11 3.541(7) no 3_756
C12 O2 3.506(6) no 4_554
C12 C2 3.473(7) no 4_554
C13 O2 3.083(6) no 4_554
C14 Cl5 3.537(5) no 3_756
C15 Cl1 3.598(5) no 3_666
C15 C3 3.579(6) no 3_666
C16 C16 3.446(7) no 3_666
C17 Cl3 3.598(7) no 2_656
Ru1 H15A 2.9937 no .
Ru1 H18B 3.0930 no .
Cl1 H14 3.3476 no 3_766
Cl1 H16B 3.1862 no .
Cl3 H6 2.8878 no .
Cl4 H7 3.2325 no .
Cl6 H13 2.7703 no .
O1 H7 3.5980 no .
O1 H15A 2.5031 no .
O1 H16B 2.8811 no .
O2 H7 2.8286 no .
O2 H18B 3.1954 no 3_766
O3 H14 3.4555 no .
O3 H15A 3.0057 no .
O4 H14 3.0254 no .
O4 H17B 3.4818 no 3_766
O4 H18B 2.5784 no 3_766
O5 H16A 3.2329 no .
O5 H16B 2.8401 no .
O5 H17A 3.0394 no .
O5 H17B 2.9971 no .
C1 H7 2.6412 no .
C2 H6 3.2913 no .
C3 H7 3.2605 no .
C4 H6 3.2539 no .
C5 H7 3.3282 no .
C8 H14 2.6717 no .
C9 H13 3.3119 no .
C10 H14 3.3302 no .
C11 H13 3.3612 no .
C12 H14 3.2606 no .
C15 H17A 2.9005 no .
C15 H17B 3.1377 no .
C15 H18A 2.8106 no .
C15 H18B 3.1209 no .
C16 H18A 3.1127 no .
C16 H18B 3.1567 no .
C17 H15A 3.2023 no .
C17 H15B 2.7786 no .
C18 H15A 3.1541 no .
C18 H15B 2.7200 no .
C18 H16A 3.2361 no .
C18 H16B 3.0158 no .
H6 H7 2.3701 no .
H13 H14 2.3556 no .
H15A H16A 2.6076 no .
H15A H16B 2.3145 no .
H15B H16A 2.3054 no .
H15B H16B 2.8831 no .
H15B H17A 3.0106 no .
H15B H18A 2.8798 no .
H16A H17A 2.2549 no .
H16A H17B 2.6746 no .
H16B H17A 2.8307 no .
H16B H17B 2.2620 no .
H16B H18B 3.4697 no .
H17A H18A 2.2101 no .
H17A H18B 2.7157 no .
H17B H18A 2.7477 no .
H17B H18B 2.2100 no .
Cl1 H15B 2.7977 no 3_666
Cl1 H16A 3.4337 no 3_666
Cl1 H17A 3.3893 no 4_565
Cl1 H18A 3.1982 no 4_565
Cl2 H15B 2.8956 no 3_666
Cl2 H17A 3.3501 no 4_565
Cl2 H17B 3.4934 no 4_565
Cl3 H16B 3.0989 no 2_646
Cl3 H17B 2.8366 no 2_646
Cl3 H18A 3.5264 no 3_666
Cl4 H6 3.4913 no 4_554
Cl5 H17B 3.0102 no 1_545
Cl5 H18B 3.5504 no 1_545
Cl6 H7 3.0254 no 3_756
Cl6 H14 3.4164 no 2_745
Cl6 H18B 2.8182 no 1_545
O1 H16A 2.8646 no 3_666
O2 H13 2.8533 no 4_555
O3 H6 2.9695 no 4_554
O5 H13 2.8131 no 2_755
C1 H16A 3.3302 no 3_666
C2 H16A 2.9751 no 3_666
C2 H17A 3.5667 no 3_666
C3 H15B 2.7930 no 3_666
C3 H16A 2.9615 no 3_666
C3 H17A 3.5170 no 3_666
C4 H15B 2.8182 no 3_666
C4 H16A 3.5982 no 3_666
C4 H17A 3.3059 no 3_666
C4 H18A 3.5510 no 3_666
C5 H17A 3.1003 no 3_666
C5 H18A 3.5114 no 3_666
C6 H17A 3.1304 no 3_666
C7 H16A 3.5969 no 3_666
C7 H17A 3.3769 no 3_666
C9 H6 3.5753 no 4_554
C9 H7 3.5012 no 4_554
C10 H6 3.4226 no 4_554
C13 H18A 3.2306 no 2_745
C14 H7 3.4742 no 4_554
C14 H18A 3.1619 no 2_745
C15 H6 3.2124 no 4_554
C15 H16A 3.2719 no 3_666
C15 H16B 3.1910 no 3_666
C16 H15A 3.0880 no 3_666
C16 H16A 3.2113 no 3_666
C16 H16B 3.1289 no 3_666
C18 H13 3.1021 no 2_755
C18 H14 3.2569 no 2_755
H6 Cl4 3.4913 no 4_555
H6 O3 2.9695 no 4_555
H6 C9 3.5753 no 4_555
H6 C10 3.4226 no 4_555
H6 C15 3.2124 no 4_555
H6 H15A 2.8192 no 4_555
H6 H15B 2.8619 no 4_555
H6 H17A 3.5375 no 3_666
H7 Cl6 3.0254 no 3_756
H7 C9 3.5012 no 4_555
H7 C14 3.4742 no 4_555
H13 O2 2.8533 no 4_554
H13 O5 2.8131 no 2_745
H13 C18 3.1021 no 2_745
H13 H18A 2.6702 no 2_745
H13 H18B 3.3533 no 2_745
H14 Cl6 3.4164 no 2_755
H14 C18 3.2569 no 2_745
H14 H18A 2.5108 no 2_745
H14 H18B 3.1918 no 2_745
H15A C16 3.0880 no 3_666
H15A H6 2.8192 no 4_554
H15A H16A 2.5650 no 3_666
H15A H16B 2.7385 no 3_666
H15B Cl1 2.7977 no 3_666
H15B Cl2 2.8956 no 3_666
H15B C3 2.7930 no 3_666
H15B C4 2.8182 no 3_666
H15B H6 2.8619 no 4_554
H15B H16B 3.2779 no 3_666
H16A Cl1 3.4337 no 3_666
H16A O1 2.8646 no 3_666
H16A C1 3.3302 no 3_666
H16A C2 2.9751 no 3_666
H16A C3 2.9615 no 3_666
H16A C4 3.5982 no 3_666
H16A C7 3.5969 no 3_666
H16A C15 3.2719 no 3_666
H16A C16 3.2113 no 3_666
H16A H15A 2.5650 no 3_666
H16A H16A 3.2725 no 3_666
H16A H16B 2.7519 no 3_666
H16B Cl3 3.0989 no 2_656
H16B C15 3.1910 no 3_666
H16B C16 3.1289 no 3_666
H16B H15A 2.7385 no 3_666
H16B H15B 3.2779 no 3_666
H16B H16A 2.7519 no 3_666
H16B H16B 3.1089 no 3_666
H17A Cl1 3.3893 no 4_564
H17A Cl2 3.3501 no 4_564
H17A C2 3.5667 no 3_666
H17A C3 3.5170 no 3_666
H17A C4 3.3059 no 3_666
H17A C5 3.1003 no 3_666
H17A C6 3.1304 no 3_666
H17A C7 3.3769 no 3_666
H17A H6 3.5375 no 3_666
H17B Cl2 3.4934 no 4_564
H17B Cl3 2.8366 no 2_656
H17B Cl5 3.0102 no 1_565
H18A Cl1 3.1982 no 4_564
H18A Cl3 3.5264 no 3_666
H18A C4 3.5510 no 3_666
H18A C5 3.5114 no 3_666
H18A C13 3.2306 no 2_755
H18A C14 3.1619 no 2_755
H18A H13 2.6702 no 2_755
H18A H14 2.5108 no 2_755
H18B Cl5 3.5504 no 1_565
H18B Cl6 2.8182 no 1_565
H18B H13 3.3533 no 2_755
H18B H14 3.1918 no 2_755
